data_7046528
loop_
_publ_author_name
'Kaiser, Maximillian'
'Klett, Jan'

_publ_section_title
;
 The hetero-cubane structures of the heavy alkali metal tert-amyloxides
 [MOCMe<sub>2</sub>Et]<sub>4</sub> (M = K, Rb, Cs).
;
_journal_issue 36
_journal_name_full 'Dalton transactions (Cambridge, England : 2003)'
_journal_page_first 12582
_journal_page_last 12586
_journal_paper_doi 10.1039/c8dt01545g
_journal_volume 47
_journal_year 2018
_chemical_formula_sum 'C5 H11 O Rb'
_chemical_formula_weight 172.61
_chemical_properties_physical Moisture-sensitive
_space_group_crystal_system monoclinic
_space_group_IT_number 9
_space_group_name_Hall 'I -2ya'
_space_group_name_H-M_alt 'I 1 a 1'
_symmetry_space_group_name_Hall 'I -2ya'
_symmetry_space_group_name_H-M 'I 1 a 1'
_atom_sites_solution_hydrogens geom
_audit_creation_method SHELXL-2013
_audit_update_record
;
2018-05-30 deposited with the CCDC.
2018-05-31 downloaded from the CCDC.
;
_cell_angle_alpha 90
_cell_angle_beta 116.48(2)
_cell_angle_gamma 90
_cell_formula_units_Z 16
_cell_length_a 19.509(16)
_cell_length_b 8.686(6)
_cell_length_c 20.161(17)
_cell_measurement_reflns_used 1528
_cell_measurement_temperature 223(2)
_cell_measurement_theta_max 19.0342
_cell_measurement_theta_min 2.2571
_cell_volume 3058(4)
_computing_cell_refinement APEX2
_computing_data_collection APEX2
_computing_data_reduction APEX2
_computing_molecular_graphics ShelXP
_computing_publication_material XCIF
_computing_structure_refinement 'SHELXL-2013 (Sheldrick, 2013)'
_computing_structure_solution ShelXS
_diffrn_ambient_temperature 223(2)
_diffrn_measured_fraction_theta_full 1.000
_diffrn_measured_fraction_theta_max 0.989
_diffrn_measurement_device_type 'Bruker smart'
_diffrn_radiation_type MoK\a
_diffrn_radiation_wavelength 0.71073
_diffrn_reflns_av_R_equivalents 0.0742
_diffrn_reflns_av_unetI/netI 0.1368
_diffrn_reflns_Laue_measured_fraction_full 1.000
_diffrn_reflns_Laue_measured_fraction_max 0.989
_diffrn_reflns_limit_h_max 25
_diffrn_reflns_limit_h_min -17
_diffrn_reflns_limit_k_max 11
_diffrn_reflns_limit_k_min -11
_diffrn_reflns_limit_l_max 26
_diffrn_reflns_limit_l_min -26
_diffrn_reflns_number 12649
_diffrn_reflns_point_group_measured_fraction_full 1.000
_diffrn_reflns_point_group_measured_fraction_max 0.989
_diffrn_reflns_theta_full 25.242
_diffrn_reflns_theta_max 27.928
_diffrn_reflns_theta_min 2.257
_exptl_absorpt_coefficient_mu 6.381
_exptl_absorpt_correction_T_max 1.1588
_exptl_absorpt_correction_T_min 0.8336
_exptl_absorpt_correction_type multi-scan
_exptl_crystal_colour colourless
_exptl_crystal_density_diffrn 1.500
_exptl_crystal_description needle
_exptl_crystal_F_000 1376
_exptl_crystal_recrystallization_method 'Re-crystallisation from solvent: n-hexane'
_exptl_crystal_size_max 0.4
_exptl_crystal_size_mid 0.1
_exptl_crystal_size_min 0.1
_refine_diff_density_max 0.394
_refine_diff_density_min -0.223
_refine_diff_density_rms 0.058
_refine_ls_abs_structure_details
;
 Refined as an inversion twin.
;
_refine_ls_abs_structure_Flack 0.50(3)
_refine_ls_extinction_method none
_refine_ls_goodness_of_fit_ref 0.715
_refine_ls_hydrogen_treatment constr
_refine_ls_matrix_type full
_refine_ls_number_parameters 292
_refine_ls_number_reflns 5571
_refine_ls_number_restraints 1123
_refine_ls_restrained_S_all 0.751
_refine_ls_R_factor_all 0.1737
_refine_ls_R_factor_gt 0.0406
_refine_ls_shift/su_max 0.019
_refine_ls_shift/su_mean 0.001
_refine_ls_structure_factor_coef Fsqd
_refine_ls_weighting_details 'w=1/[\s^2^(Fo^2^)+(0.0423P)^2^] where P=(Fo^2^+2Fc^2^)/3'
_refine_ls_weighting_scheme calc
_refine_ls_wR_factor_gt 0.0818
_refine_ls_wR_factor_ref 0.1045
_reflns_Friedel_coverage 0.999
_reflns_Friedel_fraction_full 1.000
_reflns_Friedel_fraction_max 0.989
_reflns_number_gt 1683
_reflns_number_total 5571
_reflns_threshold_expression 'I > 2\s(I)'
_cod_data_source_file c8dt01545g2.cif
_cod_data_source_block JKM42
_cod_depositor_comments 'Adding full bibliography for 7046525--7046528.cif.'
_cod_database_code 7046528
_shelx_space_group_comment
;
The symmetry employed for this shelxl refinement is uniquely defined
by the following loop, which should always be used as a source of
symmetry information in preference to the above space-group names.
They are only intended as comments.
;
_shelxl_version_number 2013-4

loop_
_space_group_symop_operation_xyz
'x, y, z'
'x+1/2, -y, z'
'x+1/2, y+1/2, z+1/2'
'x+1, -y+1/2, z+1/2'

loop_
_atom_site_label
_atom_site_type_symbol
_atom_site_fract_x
_atom_site_fract_y
_atom_site_fract_z
_atom_site_U_iso_or_equiv
_atom_site_adp_type
_atom_site_occupancy
_atom_site_site_symmetry_order
_atom_site_calc_flag
_atom_site_refinement_flags_posn
_atom_site_refinement_flags_adp
_atom_site_refinement_flags_occupancy
_atom_site_disorder_assembly
_atom_site_disorder_group
Rb1 Rb 0.17187(11) 0.8845(3) 0.05511(11) 0.1008(12) Uani 1 1 d D U . . .
Rb2 Rb 0.03602(14) 0.5605(3) 0.06831(13) 0.1101(12) Uani 1 1 d D U . . .
Rb3 Rb 0.11781(12) 0.8839(3) 0.22136(11) 0.1034(12) Uani 1 1 d D U . . .
Rb4 Rb 0.25311(13) 0.5582(3) 0.20701(13) 0.1074(12) Uani 1 1 d D U . . .
O1 O 0.1176(6) 0.5647(10) 0.2209(5) 0.103(4) Uani 1 1 d D U . . .
O2 O 0.2547(5) 0.8732(11) 0.2098(5) 0.093(4) Uani 1 1 d D U . . .
O3 O 0.1699(6) 0.5679(11) 0.0532(5) 0.107(5) Uani 1 1 d D U . . .
O4 O 0.0382(6) 0.8801(11) 0.0702(6) 0.113(5) Uani 1 1 d D U . . .
C10 C 0.1137(11) 0.471(2) 0.2759(10) 0.1075(8) Uani 0.51 1 d D U P A 1
C11 C 0.1923(10) 0.446(3) 0.3423(10) 0.102(7) Uani 0.51 1 d D U P A 1
H11A H 0.2270 0.4004 0.3255 0.152 Uiso 0.51 1 calc R U P A 1
H11B H 0.1869 0.3787 0.3780 0.152 Uiso 0.51 1 calc R U P A 1
H11C H 0.2126 0.5448 0.3655 0.152 Uiso 0.51 1 calc R U P A 1
C12 C 0.0760(16) 0.3127(18) 0.2400(14) 0.100(9) Uani 0.51 1 d D U P A 1
H12A H 0.0255 0.3310 0.1998 0.150 Uiso 0.51 1 calc R U P A 1
H12B H 0.0717 0.2481 0.2771 0.150 Uiso 0.51 1 calc R U P A 1
H12C H 0.1077 0.2617 0.2208 0.150 Uiso 0.51 1 calc R U P A 1
C13 C 0.0601(12) 0.547(3) 0.3053(12) 0.1075(8) Uani 0.51 1 d D U P A 1
H13A H 0.0538 0.4765 0.3401 0.129 Uiso 0.51 1 calc R U P A 1
H13B H 0.0847 0.6409 0.3326 0.129 Uiso 0.51 1 calc R U P A 1
C14 C -0.0137(14) 0.586(4) 0.248(2) 0.1075(8) Uani 0.51 1 d D U P A 1
H14A H -0.0438 0.6342 0.2698 0.161 Uiso 0.51 1 calc R U P A 1
H14B H -0.0393 0.4932 0.2220 0.161 Uiso 0.51 1 calc R U P A 1
H14C H -0.0081 0.6567 0.2136 0.161 Uiso 0.51 1 calc R U P A 1
C10A C 0.0865(11) 0.481(3) 0.2614(11) 0.1075(8) Uiso 0.49 1 d D U P A 3
C11A C -0.0009(10) 0.498(3) 0.2313(15) 0.1075(8) Uiso 0.49 1 d D U P A 3
H11D H -0.0141 0.6062 0.2291 0.161 Uiso 0.49 1 calc R U P A 3
H11E H -0.0175 0.4444 0.2638 0.161 Uiso 0.49 1 calc R U P A 3
H11F H -0.0261 0.4539 0.1820 0.161 Uiso 0.49 1 calc R U P A 3
C12A C 0.1043(19) 0.305(2) 0.2608(19) 0.136(19) Uiso 0.49 1 d D . P A 3
H12D H 0.1592 0.2902 0.2826 0.204 Uiso 0.49 1 calc R U P A 3
H12E H 0.0811 0.2682 0.2101 0.204 Uiso 0.49 1 calc R U P A 3
H12F H 0.0834 0.2493 0.2892 0.204 Uiso 0.49 1 calc R U P A 3
C13A C 0.1250(14) 0.534(4) 0.3448(9) 0.1075(8) Uiso 0.49 1 d D U P A 3
H13C H 0.1092 0.6392 0.3485 0.129 Uiso 0.49 1 calc R U P A 3
H13D H 0.1079 0.4665 0.3735 0.129 Uiso 0.49 1 calc R U P A 3
C14A C 0.2052(12) 0.527(3) 0.3743(13) 0.099(11) Uiso 0.49 1 d D . P A 3
H14D H 0.2280 0.5697 0.4240 0.149 Uiso 0.49 1 calc R U P A 3
H14E H 0.2217 0.5863 0.3432 0.149 Uiso 0.49 1 calc R U P A 3
H14F H 0.2212 0.4208 0.3760 0.149 Uiso 0.49 1 calc R U P A 3
C20A C 0.3241(13) 0.945(3) 0.2552(15) 0.2169(13) Uiso 0.38 1 d D U P A 1
C21A C 0.340(3) 1.090(4) 0.220(3) 0.26(4) Uiso 0.38 1 d D . P A 1
H21A H 0.3227 1.0719 0.1672 0.394 Uiso 0.38 1 calc R U P A 1
H21B H 0.3940 1.1122 0.2433 0.394 Uiso 0.38 1 calc R U P A 1
H21C H 0.3118 1.1765 0.2262 0.394 Uiso 0.38 1 calc R U P A 1
C22A C 0.3935(12) 0.834(5) 0.276(2) 0.18(2) Uiso 0.38 1 d D . P A 1
H22A H 0.3989 0.8076 0.2319 0.276 Uiso 0.38 1 calc R U P A 1
H22B H 0.3849 0.7408 0.2979 0.276 Uiso 0.38 1 calc R U P A 1
H22C H 0.4399 0.8838 0.3115 0.276 Uiso 0.38 1 calc R U P A 1
C23A C 0.322(2) 0.997(7) 0.3286(19) 0.2169(13) Uiso 0.38 1 d D U P A 1
H23A H 0.2977 1.0984 0.3213 0.260 Uiso 0.38 1 calc R U P A 1
H23B H 0.2905 0.9240 0.3405 0.260 Uiso 0.38 1 calc R U P A 1
C24A C 0.396(2) 1.004(7) 0.3882(18) 0.2170(13) Uiso 0.38 1 d D U P A 1
H24D H 0.3915 1.0127 0.4343 0.325 Uiso 0.38 1 calc R U P A 1
H24E H 0.4225 1.0923 0.3823 0.325 Uiso 0.38 1 calc R U P A 1
H24F H 0.4235 0.9106 0.3892 0.325 Uiso 0.38 1 calc R U P A 1
C20 C 0.3179(12) 0.973(2) 0.2433(11) 0.2169(13) Uiso 0.62 1 d D U P A 3
C21 C 0.2961(14) 1.1350(18) 0.2065(14) 0.108(11) Uiso 0.62 1 d D . P A 3
H21D H 0.2917 1.1302 0.1567 0.163 Uiso 0.62 1 calc R U P A 3
H21E H 0.3354 1.2087 0.2356 0.163 Uiso 0.62 1 calc R U P A 3
H21F H 0.2475 1.1669 0.2044 0.163 Uiso 0.62 1 calc R U P A 3
C22 C 0.3896(10) 0.914(3) 0.2370(14) 0.133(10) Uiso 0.62 1 d D . P A 3
H22D H 0.3792 0.9113 0.1853 0.199 Uiso 0.62 1 calc R U P A 3
H22E H 0.4020 0.8110 0.2576 0.199 Uiso 0.62 1 calc R U P A 3
H22F H 0.4324 0.9820 0.2641 0.199 Uiso 0.62 1 calc R U P A 3
C23 C 0.3382(17) 0.999(3) 0.3259(10) 0.2170(13) Uiso 0.62 1 d D U P A 3
H23C H 0.3840 1.0637 0.3479 0.260 Uiso 0.62 1 calc R U P A 3
H23D H 0.2962 1.0562 0.3286 0.260 Uiso 0.62 1 calc R U P A 3
C24 C 0.351(3) 0.868(4) 0.3680(17) 0.2170(13) Uiso 0.62 1 d D U P A 3
H24A H 0.3401 0.8877 0.4095 0.325 Uiso 0.62 1 calc R U P A 3
H24B H 0.4045 0.8374 0.3864 0.325 Uiso 0.62 1 calc R U P A 3
H24C H 0.3185 0.7856 0.3379 0.325 Uiso 0.62 1 calc R U P A 3
C30 C 0.1819(9) 0.4730(15) 0.0028(8) 0.125(5) Uani 1 1 d D U . . .
C31 C 0.1488(12) 0.546(2) -0.0756(7) 0.195(8) Uani 1 1 d D U . . .
H31A H 0.0941 0.5610 -0.0942 0.293 Uiso 1 1 calc R U . . .
H31B H 0.1585 0.4784 -0.1088 0.293 Uiso 1 1 calc R U . . .
H31C H 0.1732 0.6448 -0.0729 0.293 Uiso 1 1 calc R U . . .
C32 C 0.1463(11) 0.3136(13) 0.0003(10) 0.154(7) Uani 1 1 d D U . . .
H32A H 0.0937 0.3259 -0.0081 0.231 Uiso 1 1 calc R U . . .
H32B H 0.1752 0.2610 0.0470 0.231 Uiso 1 1 calc R U . . .
H32C H 0.1477 0.2535 -0.0397 0.231 Uiso 1 1 calc R U . . .
C33 C 0.2686(9) 0.4450(19) 0.0275(12) 0.192(8) Uani 1 1 d D U . . .
H33A H 0.2878 0.3746 0.0699 0.230 Uiso 1 1 calc R U . . .
H33B H 0.2742 0.3931 -0.0130 0.230 Uiso 1 1 calc R U . . .
C34 C 0.3158(12) 0.578(3) 0.0476(16) 0.200(11) Uani 1 1 d D U . . .
H34A H 0.3645 0.5533 0.0480 0.301 Uiso 1 1 calc R U . . .
H34B H 0.3243 0.6117 0.0965 0.301 Uiso 1 1 calc R U . . .
H34C H 0.2908 0.6590 0.0119 0.301 Uiso 1 1 calc R U . . .
C40 C -0.0287(10) 0.976(2) 0.0379(10) 0.126(6) Uani 0.62 1 d D U P A 1
C41 C -0.0046(12) 1.1399(16) 0.0252(14) 0.115(8) Uani 0.62 1 d D U P A 1
H41A H 0.0207 1.1332 -0.0065 0.172 Uiso 0.62 1 calc R U P A 1
H41B H 0.0301 1.1844 0.0725 0.172 Uiso 0.62 1 calc R U P A 1
H41C H -0.0498 1.2043 0.0018 0.172 Uiso 0.62 1 calc R U P A 1
C42 C -0.0722(13) 0.984(3) 0.0856(13) 0.187(10) Uani 0.62 1 d D U P A 1
H42A H -0.0891 0.8816 0.0908 0.280 Uiso 0.62 1 calc R U P A 1
H42B H -0.1163 1.0509 0.0618 0.280 Uiso 0.62 1 calc R U P A 1
H42C H -0.0386 1.0246 0.1342 0.280 Uiso 0.62 1 calc R U P A 1
C43 C -0.0841(11) 0.910(3) -0.0393(10) 0.1760(15) Uani 0.62 1 d D U P A 1
H43A H -0.1022 0.8076 -0.0337 0.211 Uiso 0.62 1 calc R U P A 1
H43B H -0.1286 0.9775 -0.0635 0.211 Uiso 0.62 1 calc R U P A 1
C44 C -0.044(2) 0.899(4) -0.0835(15) 0.1760(15) Uani 0.62 1 d D U P A 1
H44A H -0.0775 0.8592 -0.1321 0.264 Uiso 0.62 1 calc R U P A 1
H44B H 0.0000 0.8310 -0.0596 0.264 Uiso 0.62 1 calc R U P A 1
H44C H -0.0258 1.0008 -0.0887 0.264 Uiso 0.62 1 calc R U P A 1
C40A C -0.0237(10) 0.963(2) 0.0210(10) 0.023(6) Uiso 0.38 1 d D . P A 3
C41A C -0.024(2) 1.131(2) 0.048(2) 0.11(2) Uiso 0.38 1 d D . P A 3
H41D H -0.0249 1.1289 0.0961 0.159 Uiso 0.38 1 calc R U P A 3
H41E H -0.0687 1.1852 0.0128 0.159 Uiso 0.38 1 calc R U P A 3
H41F H 0.0220 1.1843 0.0534 0.159 Uiso 0.38 1 calc R U P A 3
C42A C -0.0199(19) 0.978(4) -0.0544(11) 0.105(13) Uiso 0.38 1 d D . P A 3
H42D H 0.0275 1.0279 -0.0466 0.158 Uiso 0.38 1 calc R U P A 3
H42E H -0.0630 1.0382 -0.0885 0.158 Uiso 0.38 1 calc R U P A 3
H42F H -0.0219 0.8759 -0.0751 0.158 Uiso 0.38 1 calc R U P A 3
C43A C -0.0993(10) 0.884(4) 0.009(2) 0.1760(15) Uiso 0.38 1 d D U P A 3
H43C H -0.1111 0.8031 -0.0281 0.211 Uiso 0.38 1 calc R U P A 3
H43D H -0.0911 0.8335 0.0558 0.211 Uiso 0.38 1 calc R U P A 3
C44A C -0.1625(14) 0.978(5) -0.012(3) 0.1760(15) Uiso 0.38 1 d D U P A 3
H44D H -0.2057 0.9190 -0.0149 0.264 Uiso 0.38 1 calc R U P A 3
H44E H -0.1748 1.0214 -0.0608 0.264 Uiso 0.38 1 calc R U P A 3
H44F H -0.1514 1.0611 0.0233 0.264 Uiso 0.38 1 calc R U P A 3

loop_
_atom_site_aniso_label
_atom_site_aniso_U_11
_atom_site_aniso_U_22
_atom_site_aniso_U_33
_atom_site_aniso_U_23
_atom_site_aniso_U_13
_atom_site_aniso_U_12
Rb1 0.153(3) 0.0615(15) 0.108(3) -0.0011(18) 0.076(2) -0.009(2)
Rb2 0.163(3) 0.075(2) 0.108(3) -0.017(2) 0.075(2) -0.023(2)
Rb3 0.140(3) 0.0800(18) 0.120(3) -0.016(2) 0.085(2) -0.002(2)
Rb4 0.147(3) 0.080(2) 0.110(3) 0.001(2) 0.070(2) 0.021(2)
O1 0.152(10) 0.068(8) 0.113(8) 0.004(6) 0.081(7) -0.001(7)
O2 0.100(8) 0.084(8) 0.103(9) -0.012(7) 0.052(6) -0.003(7)
O3 0.174(12) 0.079(8) 0.097(8) -0.018(6) 0.085(8) 0.000(7)
O4 0.140(9) 0.071(8) 0.131(10) 0.003(7) 0.065(7) 0.003(7)
C10 0.1075(8) 0.1075(8) 0.1075(8) 0.00000(8) 0.0479(4) 0.00000(8)
C11 0.126(10) 0.076(14) 0.110(11) 0.014(10) 0.059(8) -0.008(9)
C12 0.125(18) 0.076(10) 0.122(17) -0.004(10) 0.076(14) -0.008(10)
C13 0.1075(8) 0.1075(8) 0.1075(8) 0.00000(7) 0.0479(4) 0.00000(7)
C14 0.1075(8) 0.1075(8) 0.1075(8) 0.00000(19) 0.0480(4) 0.00000(19)
C30 0.234(14) 0.065(7) 0.131(9) -0.024(6) 0.131(10) -0.022(8)
C31 0.34(2) 0.152(14) 0.143(11) -0.015(9) 0.156(13) -0.024(15)
C32 0.288(19) 0.078(8) 0.169(15) -0.046(8) 0.168(15) -0.042(9)
C33 0.258(14) 0.150(14) 0.228(18) -0.049(12) 0.163(13) -0.022(10)
C34 0.250(19) 0.172(16) 0.26(3) -0.057(18) 0.189(19) -0.053(15)
C40 0.149(11) 0.087(10) 0.149(10) 0.018(7) 0.072(8) 0.003(8)
C41 0.123(17) 0.082(10) 0.130(18) 0.019(9) 0.049(14) 0.019(9)
C42 0.188(18) 0.20(2) 0.205(17) 0.044(15) 0.114(15) 0.046(15)
C43 0.1760(15) 0.1760(15) 0.1760(15) 0.00000(12) 0.0785(7) 0.00000(12)
C44 0.1760(15) 0.1760(15) 0.1760(15) 0.0000(3) 0.0785(7) 0.0000(3)

loop_
_atom_type_symbol
_atom_type_description
_atom_type_scat_dispersion_real
_atom_type_scat_dispersion_imag
_atom_type_scat_source
C C 0.0033 0.0016 'International Tables Vol C Tables 4.2.6.8 and 6.1.1.4'
H H 0.0000 0.0000 'International Tables Vol C Tables 4.2.6.8 and 6.1.1.4'
O O 0.0106 0.0060 'International Tables Vol C Tables 4.2.6.8 and 6.1.1.4'
Rb Rb -0.9393 2.9676 'International Tables Vol C Tables 4.2.6.8 and 6.1.1.4'

loop_
_geom_angle_atom_site_label_1
_geom_angle_atom_site_label_2
_geom_angle_atom_site_label_3
_geom_angle
_geom_angle_site_symmetry_1
_geom_angle_site_symmetry_3
O3 Rb1 O4 88.9(3) . .
O3 Rb1 O2 88.7(3) . .
O4 Rb1 O2 88.9(3) . .
O3 Rb1 C40A 100.3(4) . .
O4 Rb1 C40A 19.4(4) . .
O2 Rb1 C40A 104.7(4) . .
O3 Rb1 C21 127.4(4) . .
O4 Rb1 C21 102.9(5) . .
O2 Rb1 C21 41.6(3) . .
C40A Rb1 C21 107.2(5) . .
O3 Rb1 C20 103.0(4) . .
O4 Rb1 C20 103.0(4) . .
O2 Rb1 C20 20.0(3) . .
C40A Rb1 C20 115.0(5) . .
C21 Rb1 C20 24.5(3) . .
O3 Rb1 Rb3 90.2(2) . .
O4 Rb1 Rb3 44.0(2) . .
O2 Rb1 Rb3 45.0(2) . .
C40A Rb1 Rb3 60.2(3) . .
C21 Rb1 Rb3 67.6(4) . .
C20 Rb1 Rb3 59.9(3) . .
O3 Rb1 Rb4 44.9(2) . .
O4 Rb1 Rb4 88.7(2) . .
O2 Rb1 Rb4 43.9(2) . .
C40A Rb1 Rb4 107.8(3) . .
C21 Rb1 Rb4 83.8(3) . .
C20 Rb1 Rb4 59.4(3) . .
Rb3 Rb1 Rb4 60.40(8) . .
O3 Rb1 Rb2 44.3(2) . .
O4 Rb1 Rb2 44.6(2) . .
O2 Rb1 Rb2 88.4(2) . .
C40A Rb1 Rb2 57.7(3) . .
C21 Rb1 Rb2 125.6(4) . .
C20 Rb1 Rb2 108.3(3) . .
Rb3 Rb1 Rb2 59.99(8) . .
Rb4 Rb1 Rb2 59.10(7) . .
O3 Rb2 O1 91.1(3) . .
O3 Rb2 O4 88.2(3) . .
O1 Rb2 O4 88.5(3) . .
O3 Rb2 C24A 103.4(9) . 3_444
O1 Rb2 C24A 163.8(10) . 3_444
O4 Rb2 C24A 99.0(10) . 3_444
O3 Rb2 C10A 107.8(4) . .
O1 Rb2 C10A 20.3(3) . .
O4 Rb2 C10A 100.3(4) . .
O3 Rb2 C43A 121.7(5) . .
O1 Rb2 C43A 108.9(7) . .
O4 Rb2 C43A 40.9(4) . .
C10A Rb2 C43A 107.7(8) . .
O3 Rb2 C40A 98.9(3) . .
O1 Rb2 C40A 103.6(4) . .
O4 Rb2 C40A 18.8(3) . .
C10A Rb2 C40A 111.2(5) . .
C43A Rb2 C40A 24.3(3) . .
O3 Rb2 C32 40.5(3) . .
O1 Rb2 C32 106.2(4) . .
O4 Rb2 C32 125.2(3) . .
C24A Rb2 C32 81.3(9) 3_444 .
C10A Rb2 C32 111.3(4) . .
C43A Rb2 C32 140.8(8) . .
C40A Rb2 C32 128.6(4) . .
O3 Rb2 C30 18.7(2) . .
O1 Rb2 C30 104.3(3) . .
O4 Rb2 C30 101.6(3) . .
C24A Rb2 C30 88.4(9) 3_444 .
C10A Rb2 C30 117.3(4) . .
C43A Rb2 C30 126.6(6) . .
C40A Rb2 C30 107.9(4) . .
C32 Rb2 C30 24.0(2) . .
O3 Rb2 Rb4 45.6(2) . .
O1 Rb2 Rb4 45.5(2) . .
O4 Rb2 Rb4 89.5(2) . .
C24A Rb2 Rb4 147.9(9) 3_444 .
C10A Rb2 Rb4 62.7(3) . .
C43A Rb2 Rb4 129.1(5) . .
C40A Rb2 Rb4 108.0(3) . .
C32 Rb2 Rb4 68.8(3) . .
C30 Rb2 Rb4 59.6(2) . .
O3 Rb2 Rb3 89.8(2) . .
O1 Rb2 Rb3 44.6(2) . .
O4 Rb2 Rb3 43.9(2) . .
C24A Rb2 Rb3 140.7(9) 3_444 .
C10A Rb2 Rb3 58.3(4) . .
C43A Rb2 Rb3 72.0(6) . .
C40A Rb2 Rb3 59.8(3) . .
C32 Rb2 Rb3 127.0(3) . .
C30 Rb2 Rb3 108.5(2) . .
Rb4 Rb2 Rb3 60.76(8) . .
O3 Rb2 Rb1 44.04(19) . .
O1 Rb2 Rb1 89.7(2) . .
O4 Rb2 Rb1 44.2(2) . .
C24A Rb2 Rb1 105.7(10) 3_444 .
C10A Rb2 Rb1 109.7(3) . .
C43A Rb2 Rb1 80.8(3) . .
C40A Rb2 Rb1 56.6(3) . .
C32 Rb2 Rb1 82.5(2) . .
C30 Rb2 Rb1 58.6(2) . .
Rb4 Rb2 Rb1 60.38(8) . .
Rb3 Rb2 Rb1 59.78(6) . .
O4 Rb3 O1 89.1(3) . .
O4 Rb3 O2 89.8(3) . .
O1 Rb3 O2 88.1(3) . .
O4 Rb3 C40 20.8(3) . .
O1 Rb3 C40 102.6(4) . .
O2 Rb3 C40 105.8(4) . .
O4 Rb3 C10A 99.5(4) . .
O1 Rb3 C10A 19.2(3) . .
O2 Rb3 C10A 104.2(4) . .
O4 Rb3 C23A 125.5(7) . .
O1 Rb3 C23A 105.4(10) . .
O2 Rb3 C23A 40.5(5) . .
C40 Rb3 C23A 133.7(10) . .
O4 Rb3 Rb1 44.5(2) . .
O1 Rb3 Rb1 89.9(2) . .
O2 Rb3 Rb1 45.4(2) . .
C40 Rb3 Rb1 61.2(3) . .
C10A Rb3 Rb1 108.7(3) . .
C23A Rb3 Rb1 82.6(6) . .
O4 Rb3 Rb2 44.7(2) . .
O1 Rb3 Rb2 44.4(2) . .
O2 Rb3 Rb2 88.8(2) . .
C40 Rb3 Rb2 59.8(3) . .
C10A Rb3 Rb2 56.6(3) . .
C23A Rb3 Rb2 126.7(6) . .
Rb1 Rb3 Rb2 60.23(8) . .
O4 Rb3 Rb4 88.6(2) . .
O1 Rb3 Rb4 44.5(2) . .
O2 Rb3 Rb4 43.6(2) . .
C40 Rb3 Rb4 109.3(3) . .
C10A Rb3 Rb4 61.4(3) . .
C23A Rb3 Rb4 69.9(7) . .
Rb1 Rb3 Rb4 59.96(8) . .
Rb2 Rb3 Rb4 59.03(6) . .
O2 Rb4 O1 88.9(3) . .
O2 Rb4 O3 89.3(3) . .
O1 Rb4 O3 90.2(3) . .
O2 Rb4 C22A 45.1(5) . .
O1 Rb4 C22A 124.6(7) . .
O3 Rb4 C22A 113.2(9) . .
O2 Rb4 C20A 20.2(4) . .
O1 Rb4 C20A 102.9(5) . .
O3 Rb4 C20A 103.6(5) . .
C22A Rb4 C20A 25.5(3) . .
O2 Rb4 C10 101.8(4) . .
O1 Rb4 C10 20.1(3) . .
O3 Rb4 C10 105.5(4) . .
C22A Rb4 C10 126.0(8) . .
C20A Rb4 C10 110.8(6) . .
O2 Rb4 Rb2 90.5(2) . .
O1 Rb4 Rb2 45.1(2) . .
O3 Rb4 Rb2 45.1(2) . .
C22A Rb4 Rb2 134.7(6) . .
C20A Rb4 Rb2 110.7(4) . .
C10 Rb4 Rb2 61.2(3) . .
O2 Rb4 Rb1 45.2(2) . .
O1 Rb4 Rb1 89.6(2) . .
O3 Rb4 Rb1 44.1(2) . .
C22A Rb4 Rb1 77.6(7) . .
C20A Rb4 Rb1 60.8(5) . .
C10 Rb4 Rb1 109.6(3) . .
Rb2 Rb4 Rb1 60.53(8) . .
O2 Rb4 Rb3 44.6(2) . .
O1 Rb4 Rb3 44.33(19) . .
O3 Rb4 Rb3 89.0(2) . .
C22A Rb4 Rb3 84.8(5) . .
C20A Rb4 Rb3 60.2(4) . .
C10 Rb4 Rb3 59.1(3) . .
Rb2 Rb4 Rb3 60.21(8) . .
Rb1 Rb4 Rb3 59.64(6) . .
C10 O1 Rb2 131.6(9) . .
C10A O1 Rb2 117.0(9) . .
C10 O1 Rb3 125.3(9) . .
C10A O1 Rb3 120.6(10) . .
Rb2 O1 Rb3 90.9(3) . .
C10 O1 Rb4 117.2(9) . .
C10A O1 Rb4 136.0(10) . .
Rb2 O1 Rb4 89.4(3) . .
Rb3 O1 Rb4 91.2(3) . .
C20A O2 Rb4 117.3(13) . .
C20 O2 Rb4 128.8(10) . .
C20A O2 Rb3 127.9(13) . .
C20 O2 Rb3 127.2(10) . .
Rb4 O2 Rb3 91.9(3) . .
C20A O2 Rb1 128.5(14) . .
C20 O2 Rb1 117.3(10) . .
Rb4 O2 Rb1 91.0(3) . .
Rb3 O2 Rb1 89.6(3) . .
C30 O3 Rb1 126.2(7) . .
C30 O3 Rb2 122.4(8) . .
Rb1 O3 Rb2 91.7(3) . .
C30 O3 Rb4 125.7(8) . .
Rb1 O3 Rb4 91.0(3) . .
Rb2 O3 Rb4 89.2(3) . .
C40A O4 Rb3 132.7(10) . .
C40 O4 Rb3 116.6(9) . .
C40A O4 Rb1 118.9(9) . .
C40 O4 Rb1 131.0(9) . .
Rb3 O4 Rb1 91.6(3) . .
C40A O4 Rb2 120.7(9) . .
C40 O4 Rb2 124.6(9) . .
Rb3 O4 Rb2 91.4(3) . .
Rb1 O4 Rb2 91.2(3) . .
O1 C10 C11 112.5(13) . .
O1 C10 C13 109.5(13) . .
C11 C10 C13 107.8(13) . .
O1 C10 C12 108.7(13) . .
C11 C10 C12 111.1(13) . .
C13 C10 C12 107.0(12) . .
O1 C10 Rb4 42.7(7) . .
C11 C10 Rb4 74.7(10) . .
C13 C10 Rb4 142.8(12) . .
C12 C10 Rb4 106.3(11) . .
C14 C13 C10 113.5(17) . .
O1 C10A C11A 114.1(14) . .
O1 C10A C12A 109.9(14) . .
C11A C10A C12A 107.3(13) . .
O1 C10A C13A 110.3(13) . .
C11A C10A C13A 108.2(13) . .
C12A C10A C13A 106.8(13) . .
O1 C10A Rb2 42.7(7) . .
C11A C10A Rb2 80.6(10) . .
C12A C10A Rb2 97.5(12) . .
C13A C10A Rb2 149.8(13) . .
O1 C10A Rb3 40.2(8) . .
C11A C10A Rb3 95.0(11) . .
C12A C10A Rb3 149.4(13) . .
C13A C10A Rb3 85.1(12) . .
Rb2 C10A Rb3 65.1(3) . .
C14A C13A C10A 110.6(15) . .
O2 C20A C21A 113.2(15) . .
O2 C20A C22A 111.7(15) . .
C21A C20A C22A 107.7(14) . .
O2 C20A C23A 108.6(15) . .
C21A C20A C23A 107.4(14) . .
C22A C20A C23A 108.0(14) . .
O2 C20A Rb4 42.5(10) . .
C21A C20A Rb4 140.1(19) . .
C22A C20A Rb4 71.2(13) . .
C23A C20A Rb4 110.6(18) . .
C20A C22A Rb4 83.3(12) . .
C24A C23A C20A 111.7(19) . .
C24A C23A Rb3 159(4) . .
C20A C23A Rb3 81.3(11) . .
O2 C20 C23 110.8(14) . .
O2 C20 C22 112.5(14) . .
C23 C20 C22 109.3(14) . .
O2 C20 C21 109.5(13) . .
C23 C20 C21 105.5(13) . .
C22 C20 C21 109.1(13) . .
O2 C20 Rb1 42.7(7) . .
C23 C20 Rb1 148.4(13) . .
C22 C20 Rb1 99.1(11) . .
C21 C20 Rb1 77.1(9) . .
C20 C21 Rb1 78.4(9) . .
C24 C23 C20 115.7(18) . .
O3 C30 C32 109.5(9) . .
O3 C30 C31 111.6(11) . .
C32 C30 C31 111.0(11) . .
O3 C30 C33 111.6(10) . .
C32 C30 C33 106.2(11) . .
C31 C30 C33 106.8(10) . .
O3 C30 Rb2 38.9(6) . .
C32 C30 Rb2 77.9(7) . .
C31 C30 Rb2 104.0(9) . .
C33 C30 Rb2 144.6(9) . .
C30 C32 Rb2 78.1(7) . .
C34 C33 C30 116.1(14) . .
O4 C40 C42 112.7(13) . .
O4 C40 C43 109.0(12) . .
C42 C40 C43 108.2(13) . .
O4 C40 C41 109.0(12) . .
C42 C40 C41 110.5(13) . .
C43 C40 C41 107.3(12) . .
O4 C40 Rb3 42.6(7) . .
C42 C40 Rb3 77.1(10) . .
C43 C40 Rb3 145.4(12) . .
C41 C40 Rb3 102.2(10) . .
C44 C43 C40 108.4(15) . .
O4 C40A C43A 110.5(13) . .
O4 C40A C42A 109.8(13) . .
C43A C40A C42A 110.1(14) . .
O4 C40A C41A 111.9(14) . .
C43A C40A C41A 108.4(13) . .
C42A C40A C41A 106.0(13) . .
O4 C40A Rb1 41.8(7) . .
C43A C40A Rb1 142.9(12) . .
C42A C40A Rb1 72.4(12) . .
C41A C40A Rb1 106.0(15) . .
O4 C40A Rb2 40.6(7) . .
C43A C40A Rb2 77.8(11) . .
C42A C40A Rb2 100.6(13) . .
C41A C40A Rb2 148.1(14) . .
Rb1 C40A Rb2 65.6(3) . .
C44A C43A C40A 116(2) . .
C44A C43A Rb2 165.9(18) . .
C40A C43A Rb2 77.9(10) . .

loop_
_geom_bond_atom_site_label_1
_geom_bond_atom_site_label_2
_geom_bond_distance
_geom_bond_site_symmetry_2
Rb1 O3 2.751(9) .
Rb1 O4 2.758(11) .
Rb1 O2 2.802(10) .
Rb1 C40A 3.626(18) .
Rb1 C21 3.65(2) .
Rb1 C20 3.67(2) .
Rb1 Rb3 3.937(3) .
Rb1 Rb4 3.949(4) .
Rb1 Rb2 3.955(4) .
Rb2 O3 2.762(11) .
Rb2 O1 2.763(10) .
Rb2 O4 2.776(10) .
Rb2 C24A 3.47(3) 3_444
Rb2 C10A 3.631(19) .
Rb2 C43A 3.67(3) .
Rb2 C40A 3.67(2) .
Rb2 C32 3.707(16) .
Rb2 C30 3.711(15) .
Rb2 Rb4 3.898(3) .
Rb2 Rb3 3.945(4) .
Rb3 O4 2.735(11) .
Rb3 O1 2.772(9) .
Rb3 O2 2.785(10) .
Rb3 C40 3.613(18) .
Rb3 C10A 3.70(2) .
Rb3 C23A 3.71(3) .
Rb3 Rb4 3.967(4) .
Rb4 O2 2.737(10) .
Rb4 O1 2.780(10) .
Rb4 O3 2.788(10) .
Rb4 C22A 3.43(4) .
Rb4 C20A 3.60(3) .
Rb4 C10 3.644(18) .
O1 C10 1.406(16) .
O1 C10A 1.415(16) .
O2 C20A 1.399(18) .
O2 C20 1.410(17) .
O3 C30 1.406(11) .
O4 C40A 1.37(2) .
O4 C40 1.434(16) .
C10 C11 1.536(15) .
C10 C13 1.560(15) .
C10 C12 1.574(16) .
C13 C14 1.427(19) .
C10A C11A 1.540(15) .
C10A C12A 1.569(16) .
C10A C13A 1.571(15) .
C13A C14A 1.405(19) .
C20A C21A 1.542(17) .
C20A C22A 1.561(17) .
C20A C23A 1.567(17) .
C23A C24A 1.41(2) .
C20 C23 1.546(15) .
C20 C22 1.549(16) .
C20 C21 1.556(16) .
C23 C24 1.38(2) .
C30 C32 1.539(12) .
C30 C31 1.553(14) .
C30 C33 1.556(14) .
C33 C34 1.416(16) .
C40 C42 1.542(15) .
C40 C43 1.556(15) .
C40 C41 1.558(15) .
C43 C44 1.43(2) .
C40A C43A 1.548(16) .
C40A C42A 1.561(16) .
C40A C41A 1.565(16) .
C43A C44A 1.38(2) .
